data_4113992
loop_
_publ_author_name
'Sensuke Ogoshi'
'Masaki Morita'
'Hideo Kurosawa'

_publ_section_title
;
 Synthesis, Structure, and Reactivity of a \h3-1-Hydroxyallyl Complex:
 Protonation of an \a,\b-Unsaturated Carbonyl Compound Bound to
 Palladium(0) and Platinum(0)
;
_journal_name_full 'Journal of the American Chemical Society'
_journal_page_first 9020
_journal_page_last 9021
_journal_paper_doi 10.1021/ja0361042
_journal_volume 125
_journal_year 2003
_chemical_formula_sum 'C40 H35 F3 O4 P2 Pd S'
_chemical_formula_weight 837.12
_space_group_IT_number 14
_symmetry_cell_setting monoclinic
_symmetry_Int_Tables_number 14
_symmetry_space_group_name_Hall '-P 2ybc'
_symmetry_space_group_name_H-M 'P 1 21/c 1'
_cell_angle_alpha 90
_cell_angle_beta 103.656(1)
_cell_angle_gamma 90
_cell_formula_units_Z 4
_cell_length_a 11.8091(5)
_cell_length_b 18.3006(7)
_cell_length_c 17.807(1)
_cell_measurement_reflns_used 29751
_cell_measurement_temperature 273.2
_cell_measurement_theta_max 27.5
_cell_measurement_theta_min 2.2
_cell_volume 3739.5(3)
_computing_cell_refinement PROCESS-AUTO
_computing_data_collection PROCESS-AUTO
_computing_data_reduction 'teXsan Ver. 1.11'
_computing_publication_material 'teXsan Ver. 1.11'
_computing_structure_refinement 'teXsan Ver. 1.10'
_computing_structure_solution SIR92
_diffrn_detector_area_resol_mean 8.00
_diffrn_measured_fraction_theta_full 0.9777
_diffrn_measured_fraction_theta_max 0.9777
_diffrn_measurement_device_type 'Rigaku RAXIS-RAPID Imaging Plate'
_diffrn_measurement_method \w
_diffrn_radiation_type 'Mo K\a'
_diffrn_radiation_wavelength 0.7107
_diffrn_reflns_av_R_equivalents 0.051
_diffrn_reflns_limit_h_max 14
_diffrn_reflns_limit_h_min -15
_diffrn_reflns_limit_k_max 23
_diffrn_reflns_limit_k_min -21
_diffrn_reflns_limit_l_max 23
_diffrn_reflns_limit_l_min -23
_diffrn_reflns_number 32610
_diffrn_reflns_theta_full 27.46
_diffrn_reflns_theta_max 27.46
_exptl_absorpt_coefficient_mu 0.693
_exptl_absorpt_correction_T_max 0.933
_exptl_absorpt_correction_T_min 0.602
_exptl_absorpt_correction_type multi-scan
_exptl_absorpt_process_details '(Higashi, 1995)'
_exptl_crystal_colour yellow
_exptl_crystal_density_diffrn 1.487
_exptl_crystal_description block
_exptl_crystal_size_max 0.200
_exptl_crystal_size_mid 0.120
_exptl_crystal_size_min 0.100
_refine_diff_density_max 1.28
_refine_diff_density_min -0.80
_refine_ls_extinction_method none
_refine_ls_goodness_of_fit_ref 2.437
_refine_ls_hydrogen_treatment noref
_refine_ls_number_parameters 460
_refine_ls_number_reflns 4477
_refine_ls_R_factor_gt 0.0700
_refine_ls_shift/su_max 0.0153
_refine_ls_structure_factor_coef F
_refine_ls_weighting_details 'w = 1/[\s^2^(Fo) + 0.00063|Fo|^2^]'
_refine_ls_weighting_scheme calc
_refine_ls_wR_factor_ref 0.0931
_reflns_number_gt 4477
_reflns_number_total 8367
_reflns_threshold_expression F^2^>3.0\s(F^2^)
_cod_data_source_file ja0361042si20030514_112135.cif
_cod_data_source_block morita3
_cod_original_cell_volume 3739.6(3)
_cod_original_formula_sum 'C40 H35 F3 O4 P2 Pd S '
_cod_database_code 4113992

loop_
_symmetry_equiv_pos_as_xyz
x,y,z
-x,1/2+y,1/2-z
-x,-y,-z
x,1/2-y,1/2+z

loop_
_atom_site_label
_atom_site_type_symbol
_atom_site_fract_x
_atom_site_fract_y
_atom_site_fract_z
_atom_site_U_iso_or_equiv
_atom_site_adp_type
_atom_site_occupancy
_atom_site_calc_flag
Pd(1) Pd 0.33327(6) 0.01780(4) 0.79238(4) 0.0370(2) Uani 1.00 d
S(1) S 0.5272(3) 0.2551(2) 0.7355(2) 0.083(1) Uani 1.00 d
P(1) P 0.2038(2) 0.0089(1) 0.8730(1) 0.0381(7) Uani 1.00 d
P(2) P 0.2072(2) 0.0216(2) 0.6698(1) 0.0393(6) Uani 1.00 d
F(1) F 0.426(1) 0.2280(6) 0.8461(8) 0.175(6) Uani 1.00 d
F(2) F 0.3512(10) 0.3130(8) 0.7729(9) 0.212(7) Uani 1.00 d
F(3) F 0.508(1) 0.3307(6) 0.8532(7) 0.161(6) Uani 1.00 d
O(1) O 0.5289(7) 0.0531(6) 0.6940(6) 0.089(3) Uani 1.00 d
O(2) O 0.453(1) 0.2046(7) 0.6886(7) 0.165(6) Uani 1.00 d
O(3) O 0.546(1) 0.3214(6) 0.7013(7) 0.131(5) Uani 1.00 d
O(4) O 0.6290(9) 0.2224(6) 0.7818(7) 0.120(4) Uani 1.00 d
C(1) C 0.4904(9) 0.0007(6) 0.8825(7) 0.058(4) Uani 1.00 d
C(2) C 0.5212(10) 0.037(1) 0.8234(9) 0.104(6) Uani 1.00 d
C(3) C 0.5038(10) 0.0181(9) 0.7521(9) 0.087(5) Uani 1.00 d
C(4) C 0.2086(9) 0.0861(6) 0.9377(6) 0.047(3) Uani 1.00 d
C(5) C 0.118(1) 0.1039(7) 0.9727(7) 0.072(4) Uani 1.00 d
C(6) C 0.128(1) 0.1606(8) 1.0241(9) 0.093(6) Uani 1.00 d
C(7) C 0.226(2) 0.2025(8) 1.0424(9) 0.101(6) Uani 1.00 d
C(8) C 0.314(1) 0.1884(8) 1.0091(10) 0.097(6) Uani 1.00 d
C(9) C 0.307(1) 0.1311(6) 0.9549(7) 0.066(4) Uani 1.00 d
C(10) C 0.2370(8) -0.0711(5) 0.9366(6) 0.044(3) Uani 1.00 d
C(11) C 0.2890(10) -0.1302(6) 0.9111(7) 0.059(4) Uani 1.00 d
C(12) C 0.314(1) -0.1925(7) 0.9575(9) 0.075(5) Uani 1.00 d
C(13) C 0.286(1) -0.1954(8) 1.0266(9) 0.081(5) Uani 1.00 d
C(14) C 0.234(1) -0.1361(9) 1.0523(8) 0.082(5) Uani 1.00 d
C(15) C 0.2103(10) -0.0736(6) 1.0082(7) 0.059(4) Uani 1.00 d
C(16) C 0.0475(8) -0.0013(5) 0.8313(5) 0.038(3) Uani 1.00 d
C(17) C -0.0197(10) 0.0605(6) 0.8031(7) 0.059(4) Uani 1.00 d
C(18) C -0.139(1) 0.0529(8) 0.7677(7) 0.072(4) Uani 1.00 d
C(19) C -0.1886(10) -0.0141(10) 0.7632(7) 0.075(4) Uani 1.00 d
C(20) C -0.123(1) -0.0748(8) 0.7907(9) 0.081(5) Uani 1.00 d
C(21) C -0.0058(9) -0.0665(6) 0.8251(7) 0.056(3) Uani 1.00 d
C(22) C 0.1154(8) -0.0602(5) 0.6572(6) 0.042(3) Uani 1.00 d
C(23) C -0.0029(9) -0.0626(6) 0.6256(6) 0.055(3) Uani 1.00 d
C(24) C -0.0624(10) -0.1273(7) 0.6150(7) 0.067(4) Uani 1.00 d
C(25) C -0.002(1) -0.1911(7) 0.6341(7) 0.069(4) Uani 1.00 d
C(26) C 0.114(1) -0.1916(7) 0.6674(8) 0.069(4) Uani 1.00 d
C(27) C 0.1737(9) -0.1252(6) 0.6787(7) 0.054(3) Uani 1.00 d
C(28) C 0.1152(8) 0.1029(5) 0.6530(6) 0.041(3) Uani 1.00 d
C(29) C 0.0270(9) 0.1122(6) 0.5845(6) 0.054(3) Uani 1.00 d
C(30) C -0.044(1) 0.1737(7) 0.5749(8) 0.070(4) Uani 1.00 d
C(31) C -0.026(1) 0.2242(7) 0.6327(9) 0.076(5) Uani 1.00 d
C(32) C 0.063(1) 0.2189(6) 0.6976(7) 0.068(4) Uani 1.00 d
C(33) C 0.1329(9) 0.1577(7) 0.7075(6) 0.056(4) Uani 1.00 d
C(34) C 0.2673(8) 0.0217(6) 0.5834(5) 0.043(3) Uani 1.00 d
C(35) C 0.266(1) -0.0392(7) 0.5363(7) 0.067(4) Uani 1.00 d
C(36) C 0.314(1) -0.0352(7) 0.4734(8) 0.074(4) Uani 1.00 d
C(37) C 0.363(1) 0.0277(8) 0.4569(7) 0.071(4) Uani 1.00 d
C(38) C 0.366(1) 0.0886(7) 0.5025(7) 0.064(4) Uani 1.00 d
C(39) C 0.3187(10) 0.0845(6) 0.5658(6) 0.056(3) Uani 1.00 d
C(40) C 0.447(1) 0.2834(10) 0.804(1) 0.102(7) Uani 1.00 d
H(1) H 0.5027 0.1031 0.6958 0.1079 Uiso 1.00 calc
H(2) H 0.5296 -0.0311 0.7503 0.1082 Uiso 1.00 calc
H(3) H 0.5444 0.0875 0.8337 0.1186 Uiso 1.00 calc
H(4) H 0.4966 0.0253 0.9301 0.0680 Uiso 1.00 calc
H(5) H 0.5174 -0.0482 0.8921 0.0680 Uiso 1.00 calc
H(6) H 0.3675 0.1254 0.9298 0.0757 Uiso 1.00 calc
H(7) H 0.3797 0.2203 1.0198 0.1099 Uiso 1.00 calc
H(8) H 0.2314 0.2407 1.0800 0.1207 Uiso 1.00 calc
H(9) H 0.0642 0.1728 1.0466 0.1046 Uiso 1.00 calc
H(10) H 0.0476 0.0773 0.9615 0.0856 Uiso 1.00 calc
H(11) H 0.1745 -0.0336 1.0270 0.0720 Uiso 1.00 calc
H(12) H 0.2107 -0.1400 1.0995 0.0943 Uiso 1.00 calc
H(13) H 0.3039 -0.2374 1.0594 0.0970 Uiso 1.00 calc
H(14) H 0.3460 -0.2354 0.9406 0.0904 Uiso 1.00 calc
H(15) H 0.3079 -0.1307 0.8636 0.0719 Uiso 1.00 calc
H(16) H 0.0383 -0.1086 0.8464 0.0688 Uiso 1.00 calc
H(17) H -0.1589 -0.1210 0.7858 0.0972 Uiso 1.00 calc
H(18) H -0.2689 -0.0195 0.7416 0.0908 Uiso 1.00 calc
H(19) H -0.1848 0.0937 0.7477 0.0845 Uiso 1.00 calc
H(20) H 0.0156 0.1079 0.8080 0.0706 Uiso 1.00 calc
H(21) H 0.2532 -0.1271 0.7021 0.0663 Uiso 1.00 calc
H(22) H 0.1523 -0.2379 0.6820 0.0805 Uiso 1.00 calc
H(23) H -0.0410 -0.2384 0.6232 0.0821 Uiso 1.00 calc
H(24) H -0.1425 -0.1316 0.5942 0.0903 Uiso 1.00 calc
H(25) H -0.0471 -0.0189 0.6114 0.0681 Uiso 1.00 calc
H(26) H 0.2335 -0.0835 0.5475 0.0774 Uiso 1.00 calc
H(27) H 0.3140 -0.0763 0.4411 0.0945 Uiso 1.00 calc
H(28) H 0.3982 0.0298 0.4134 0.0815 Uiso 1.00 calc
H(29) H 0.4006 0.1326 0.4898 0.0790 Uiso 1.00 calc
H(30) H 0.3206 0.1265 0.5971 0.0683 Uiso 1.00 calc
H(31) H 0.0145 0.0770 0.5456 0.0627 Uiso 1.00 calc
H(32) H -0.1025 0.1822 0.5295 0.0813 Uiso 1.00 calc
H(33) H -0.0762 0.2663 0.6275 0.0890 Uiso 1.00 calc
H(34) H 0.0751 0.2563 0.7359 0.0796 Uiso 1.00 calc
H(35) H 0.1952 0.1541 0.7510 0.0654 Uiso 1.00 calc

loop_
_atom_site_aniso_label
_atom_site_aniso_U_11
_atom_site_aniso_U_22
_atom_site_aniso_U_33
_atom_site_aniso_U_12
_atom_site_aniso_U_13
_atom_site_aniso_U_23
Pd(1) 0.0303(3) 0.0491(4) 0.0316(4) 0.0013(4) 0.0072(3) 0.0009(4)
S(1) 0.089(3) 0.087(3) 0.064(2) -0.031(2) 0.001(2) 0.013(2)
P(1) 0.038(1) 0.045(1) 0.033(1) -0.004(1) 0.012(1) 0.001(1)
P(2) 0.036(1) 0.051(1) 0.031(1) 0.008(1) 0.008(1) -0.001(1)
F(1) 0.19(1) 0.15(1) 0.24(1) 0.038(8) 0.14(1) 0.096(10)
F(2) 0.105(9) 0.21(1) 0.32(2) 0.080(10) 0.05(1) 0.09(1)
F(3) 0.20(1) 0.135(10) 0.16(1) -0.003(9) 0.06(1) -0.040(8)
O(1) 0.063(5) 0.128(8) 0.084(7) 0.020(5) 0.035(5) 0.014(6)
O(2) 0.21(1) 0.15(1) 0.11(1) -0.10(1) -0.023(9) -0.015(8)
O(3) 0.17(1) 0.109(8) 0.114(9) -0.056(8) 0.027(8) 0.043(7)
O(4) 0.100(8) 0.15(1) 0.109(9) 0.026(7) 0.018(7) 0.019(8)
C(1) 0.035(5) 0.082(9) 0.051(7) 0.009(5) -0.001(5) 0.007(6)
C(2) 0.028(6) 0.21(2) 0.07(1) -0.009(8) 0.008(6) -0.01(1)
C(3) 0.035(5) 0.16(1) 0.070(9) 0.025(8) 0.028(6) 0.04(1)
C(4) 0.061(7) 0.049(6) 0.033(6) -0.010(5) 0.014(5) -0.007(5)
C(5) 0.090(9) 0.072(8) 0.070(9) -0.022(7) 0.047(8) -0.032(7)
C(6) 0.13(1) 0.082(10) 0.09(1) -0.012(10) 0.07(1) -0.022(9)
C(7) 0.16(2) 0.076(10) 0.08(1) -0.03(1) 0.05(1) -0.038(8)
C(8) 0.10(1) 0.079(10) 0.11(1) -0.039(9) 0.02(1) -0.040(9)
C(9) 0.081(9) 0.057(7) 0.069(9) -0.024(7) 0.034(7) -0.024(6)
C(10) 0.035(5) 0.046(6) 0.049(7) -0.006(5) 0.005(5) 0.005(5)
C(11) 0.062(7) 0.055(7) 0.061(8) 0.003(6) 0.015(6) 0.002(6)
C(12) 0.065(8) 0.056(8) 0.10(1) 0.000(6) 0.003(8) 0.016(7)
C(13) 0.069(9) 0.084(10) 0.07(1) -0.010(8) -0.012(8) 0.043(8)
C(14) 0.085(10) 0.10(1) 0.064(9) -0.007(9) 0.018(8) 0.035(8)
C(15) 0.064(7) 0.069(7) 0.047(7) 0.003(6) 0.018(6) 0.017(6)
C(16) 0.035(5) 0.044(6) 0.036(5) -0.008(4) 0.011(4) -0.001(4)
C(17) 0.051(6) 0.065(8) 0.066(8) -0.001(6) 0.022(6) 0.005(6)
C(18) 0.059(8) 0.090(10) 0.064(9) 0.029(8) 0.011(6) 0.020(7)
C(19) 0.040(6) 0.12(1) 0.062(8) -0.001(8) 0.015(5) -0.012(9)
C(20) 0.038(6) 0.10(1) 0.10(1) -0.016(7) 0.007(7) -0.026(8)
C(21) 0.038(6) 0.048(6) 0.079(9) -0.005(5) 0.006(6) -0.008(6)
C(22) 0.046(6) 0.043(6) 0.037(6) 0.008(5) 0.010(5) 0.001(5)
C(23) 0.045(6) 0.070(8) 0.047(7) -0.001(6) 0.004(5) 0.012(6)
C(24) 0.048(6) 0.082(9) 0.061(8) -0.017(7) -0.005(6) 0.008(7)
C(25) 0.081(9) 0.063(8) 0.058(8) -0.025(7) 0.009(7) -0.004(6)
C(26) 0.080(9) 0.065(8) 0.064(9) 0.006(7) 0.020(7) 0.000(6)
C(27) 0.044(6) 0.056(7) 0.059(7) 0.001(5) 0.007(5) -0.005(5)
C(28) 0.038(5) 0.048(6) 0.038(6) 0.009(4) 0.012(5) 0.000(5)
C(29) 0.058(7) 0.058(7) 0.039(6) 0.008(6) 0.001(5) -0.005(5)
C(30) 0.063(8) 0.064(8) 0.075(9) 0.021(7) -0.001(7) 0.022(7)
C(31) 0.076(9) 0.060(8) 0.10(1) 0.027(7) 0.035(8) 0.010(8)
C(32) 0.10(1) 0.047(7) 0.061(8) 0.007(7) 0.025(7) -0.002(6)
C(33) 0.052(7) 0.072(8) 0.043(7) 0.011(6) 0.007(6) 0.003(6)
C(34) 0.033(4) 0.062(6) 0.031(5) 0.014(5) 0.003(4) -0.004(5)
C(35) 0.069(8) 0.073(8) 0.060(8) -0.009(6) 0.019(7) -0.018(6)
C(36) 0.067(8) 0.10(1) 0.063(8) -0.005(7) 0.027(7) -0.031(7)
C(37) 0.052(6) 0.12(1) 0.040(6) 0.007(8) 0.018(5) 0.004(8)
C(38) 0.064(8) 0.081(8) 0.056(8) 0.006(6) 0.032(6) 0.009(7)
C(39) 0.063(7) 0.064(7) 0.044(7) -0.003(6) 0.019(6) 0.007(5)
C(40) 0.07(1) 0.09(1) 0.15(2) -0.007(9) 0.03(1) 0.04(1)

loop_
_atom_type_symbol
_atom_type_description
_atom_type_scat_dispersion_real
_atom_type_scat_dispersion_imag
_atom_type_scat_source
C C 0.003 0.002
;International Tables for Crystallography
(1992, Vol. C, Tables 4.2.6.8 and 6.1.1.1)
;
H H 0.000 0.000
;International Tables for Crystallography
(1992, Vol. C, Table 6.1.1.2)
;
O O 0.011 0.006
;International Tables for Crystallography
(1992, Vol. C, Tables 4.2.6.8 and 6.1.1.1)
;
F F 0.017 0.010
;International Tables for Crystallography
(1992, Vol. C, Tables 4.2.6.8 and 6.1.1.1)
;
P P 0.102 0.094
;International Tables for Crystallography
(1992, Vol. C, Tables 4.2.6.8 and 6.1.1.1)
;
S S 0.125 0.123
;International Tables for Crystallography
(1992, Vol. C, Tables 4.2.6.8 and 6.1.1.1)
;
Pd Pd -0.999 1.007
;International Tables for Crystallography
(1992, Vol. C, Tables 4.2.6.8 and 6.1.1.1)
;

loop_
_geom_angle_atom_site_label_1
_geom_angle_atom_site_label_2
_geom_angle_atom_site_label_3
_geom_angle
_geom_angle_publ_flag
P(1) Pd(1) P(2) 102.20(9) yes
P(1) Pd(1) C(1) 96.0(3) yes
P(1) Pd(1) C(2) 128.9(4) yes
P(1) Pd(1) C(3) 160.6(4) yes
P(2) Pd(1) C(1) 160.2(3) yes
P(2) Pd(1) C(2) 128.1(4) yes
P(2) Pd(1) C(3) 96.9(4) yes
C(1) Pd(1) C(2) 36.4(5) yes
C(1) Pd(1) C(3) 64.6(5) yes
C(2) Pd(1) C(3) 33.2(5) yes
O(2) S(1) O(3) 116.8(8) yes
O(2) S(1) O(4) 113.2(8) yes
O(2) S(1) C(40) 103.8(9) yes
O(3) S(1) O(4) 114.8(8) yes
O(3) S(1) C(40) 102.1(8) yes
O(4) S(1) C(40) 103.8(8) yes
Pd(1) P(1) C(4) 114.1(3) yes
Pd(1) P(1) C(10) 111.0(3) yes
Pd(1) P(1) C(16) 120.1(3) yes
C(4) P(1) C(10) 105.0(5) yes
C(4) P(1) C(16) 102.4(4) yes
C(10) P(1) C(16) 102.6(4) yes
Pd(1) P(2) C(22) 108.6(3) yes
Pd(1) P(2) C(28) 113.7(3) yes
Pd(1) P(2) C(34) 119.7(3) yes
C(22) P(2) C(28) 109.5(4) yes
C(22) P(2) C(34) 103.4(5) yes
C(28) P(2) C(34) 101.2(4) yes
Pd(1) C(1) C(2) 72.4(6) yes
Pd(1) C(2) C(1) 71.2(6) yes
Pd(1) C(2) C(3) 78.0(8) yes
C(1) C(2) C(3) 128(1) yes
Pd(1) C(3) O(1) 128.9(9) yes
Pd(1) C(3) C(2) 68.8(7) yes
O(1) C(3) C(2) 129(1) yes
P(1) C(4) C(5) 123.4(8) yes
P(1) C(4) C(9) 119.8(8) yes
C(5) C(4) C(9) 116.8(10) yes
C(4) C(5) C(6) 120(1) yes
C(5) C(6) C(7) 121(1) yes
C(6) C(7) C(8) 119(1) yes
C(7) C(8) C(9) 121(1) yes
C(4) C(9) C(8) 120(1) yes
P(1) C(10) C(11) 118.1(8) yes
P(1) C(10) C(15) 122.2(8) yes
C(11) C(10) C(15) 119.7(10) yes
C(10) C(11) C(12) 119(1) yes
C(11) C(12) C(13) 120(1) yes
C(12) C(13) C(14) 119(1) yes
C(13) C(14) C(15) 120(1) yes
C(10) C(15) C(14) 119(1) yes
P(1) C(16) C(17) 119.6(7) yes
P(1) C(16) C(21) 122.2(7) yes
C(17) C(16) C(21) 118.2(9) yes
C(16) C(17) C(18) 120(1) yes
C(17) C(18) C(19) 119(1) yes
C(18) C(19) C(20) 120(1) yes
C(19) C(20) C(21) 119(1) yes
C(16) C(21) C(20) 122(1) yes
P(2) C(22) C(23) 126.2(8) yes
P(2) C(22) C(27) 115.3(8) yes
C(23) C(22) C(27) 118.5(10) yes
C(22) C(23) C(24) 121(1) yes
C(23) C(24) C(25) 119(1) yes
C(24) C(25) C(26) 121(1) yes
C(25) C(26) C(27) 118(1) yes
C(22) C(27) C(26) 120(1) yes
P(2) C(28) C(29) 122.0(8) yes
P(2) C(28) C(33) 119.5(8) yes
C(29) C(28) C(33) 118.5(9) yes
C(28) C(29) C(30) 120(1) yes
C(29) C(30) C(31) 118(1) yes
C(30) C(31) C(32) 122(1) yes
C(31) C(32) C(33) 118(1) yes
C(28) C(33) C(32) 121(1) yes
P(2) C(34) C(35) 123.6(9) yes
P(2) C(34) C(39) 118.1(8) yes
C(35) C(34) C(39) 118.2(9) yes
C(34) C(35) C(36) 120(1) yes
C(35) C(36) C(37) 120(1) yes
C(36) C(37) C(38) 120(1) yes
C(37) C(38) C(39) 118(1) yes
C(34) C(39) C(38) 121(1) yes
S(1) C(40) F(1) 111(1) yes
S(1) C(40) F(2) 112(1) yes
S(1) C(40) F(3) 110(1) yes
F(1) C(40) F(2) 108(1) yes
F(1) C(40) F(3) 105(1) yes
F(2) C(40) F(3) 107(1) yes

loop_
_geom_bond_atom_site_label_1
_geom_bond_atom_site_label_2
_geom_bond_distance
_geom_bond_publ_flag
Pd(1) P(1) 2.337(2) yes
Pd(1) P(2) 2.334(2) yes
Pd(1) C(1) 2.170(10) yes
Pd(1) C(2) 2.18(1) yes
Pd(1) C(3) 2.29(1) yes
S(1) O(2) 1.41(1) yes
S(1) O(3) 1.400(9) yes
S(1) O(4) 1.42(1) yes
S(1) C(40) 1.79(2) yes
P(1) C(4) 1.82(1) yes
P(1) C(10) 1.836(10) yes
P(1) C(16) 1.829(9) yes
P(2) C(22) 1.83(1) yes
P(2) C(28) 1.824(10) yes
P(2) C(34) 1.840(9) yes
F(1) C(40) 1.32(2) yes
F(2) C(40) 1.26(2) yes
F(3) C(40) 1.32(2) yes
O(1) C(3) 1.31(1) yes
C(1) C(2) 1.36(2) yes
C(2) C(3) 1.28(2) yes
C(4) C(5) 1.40(1) yes
C(4) C(9) 1.40(1) yes
C(5) C(6) 1.37(2) yes
C(6) C(7) 1.36(2) yes
C(7) C(8) 1.34(2) yes
C(8) C(9) 1.41(2) yes
C(10) C(11) 1.37(1) yes
C(10) C(15) 1.38(1) yes
C(11) C(12) 1.40(2) yes
C(12) C(13) 1.35(2) yes
C(13) C(14) 1.38(2) yes
C(14) C(15) 1.38(2) yes
C(16) C(17) 1.40(1) yes
C(16) C(21) 1.34(1) yes
C(17) C(18) 1.41(2) yes
C(18) C(19) 1.35(2) yes
C(19) C(20) 1.37(2) yes
C(20) C(21) 1.39(1) yes
C(22) C(23) 1.38(1) yes
C(22) C(27) 1.38(1) yes
C(23) C(24) 1.37(2) yes
C(24) C(25) 1.37(2) yes
C(25) C(26) 1.36(2) yes
C(26) C(27) 1.40(2) yes
C(28) C(29) 1.41(1) yes
C(28) C(33) 1.38(1) yes
C(29) C(30) 1.39(1) yes
C(30) C(31) 1.36(2) yes
C(31) C(32) 1.37(2) yes
C(32) C(33) 1.38(2) yes
C(34) C(35) 1.39(1) yes
C(34) C(39) 1.37(1) yes
C(35) C(36) 1.37(2) yes
C(36) C(37) 1.35(2) yes
C(37) C(38) 1.38(2) yes
C(38) C(39) 1.38(1) yes

loop_
_geom_contact_atom_site_label_1
_geom_contact_atom_site_label_2
_geom_contact_distance
_geom_contact_site_symmetry_2
F(1) C(9) 3.19(2) .
F(1) C(8) 3.54(2) .
F(2) C(20) 3.36(2) 2_556
O(1) O(2) 2.91(2) .
O(1) C(19) 3.50(2) 1_655
O(1) O(4) 3.54(2) .
O(1) C(37) 3.55(2) 3_656
O(2) C(39) 3.24(2) .
O(3) C(11) 3.23(2) 2_656
O(3) C(1) 3.59(2) 2_656
O(4) C(26) 3.35(2) 2_656
O(4) C(13) 3.36(2) 3_657
O(4) C(14) 3.40(2) 3_657
O(4) C(27) 3.60(2) 2_656
C(37) C(37) 3.38(2) 3_656

loop_
_geom_torsion_atom_site_label_1
_geom_torsion_atom_site_label_2
_geom_torsion_atom_site_label_3
_geom_torsion_atom_site_label_4
_geom_torsion
_geom_torsion_publ_flag
Pd(1) P(1) C(4) C(5) 159.4(9) yes
Pd(1) P(1) C(4) C(9) -20(1) yes
Pd(1) P(1) C(10) C(11) -28.1(9) yes
Pd(1) P(1) C(10) C(15) 152.6(8) yes
Pd(1) P(1) C(16) C(17) -80.3(9) yes
Pd(1) P(1) C(16) C(21) 98.4(9) yes
Pd(1) P(2) C(22) C(23) 136.4(9) yes
Pd(1) P(2) C(22) C(27) -46.8(9) yes
Pd(1) P(2) C(28) C(29) -175.0(8) yes
Pd(1) P(2) C(28) C(33) 6.4(10) yes
Pd(1) P(2) C(34) C(35) 104.2(9) yes
Pd(1) P(2) C(34) C(39) -73.8(8) yes
Pd(1) C(1) C(2) C(3) -56(1) yes
Pd(1) C(2) C(3) O(1) 123(1) yes
Pd(1) C(3) C(2) C(1) 53(1) yes
P(1) Pd(1) P(2) C(22) -57.1(3) yes
P(1) Pd(1) P(2) C(28) 65.0(4) yes
P(1) Pd(1) P(2) C(34) -175.4(4) yes
P(1) Pd(1) C(1) C(2) -157.2(9) yes
P(1) Pd(1) C(2) C(1) 29(1) yes
P(1) Pd(1) C(2) C(3) 168.4(9) yes
P(1) Pd(1) C(3) O(1) -152.8(8) yes
P(1) Pd(1) C(3) C(2) -28(2) yes
P(1) C(4) C(5) C(6) 176(1) yes
P(1) C(4) C(9) C(8) -175(1) yes
P(1) C(10) C(11) C(12) -179.1(9) yes
P(1) C(10) C(15) C(14) 177.9(10) yes
P(1) C(16) C(17) C(18) 177.2(9) yes
P(1) C(16) C(21) C(20) -177.4(10) yes
P(2) Pd(1) P(1) C(4) -116.7(4) yes
P(2) Pd(1) P(1) C(10) 124.8(4) yes
P(2) Pd(1) P(1) C(16) 5.4(3) yes
P(2) Pd(1) C(1) C(2) 46(1) yes
P(2) Pd(1) C(2) C(1) -161.9(6) yes
P(2) Pd(1) C(2) C(3) -23(1) yes
P(2) Pd(1) C(3) O(1) 37(1) yes
P(2) Pd(1) C(3) C(2) 161(1) yes
P(2) C(22) C(23) C(24) 176.4(9) yes
P(2) C(22) C(27) C(26) -176.2(9) yes
P(2) C(28) C(29) C(30) 177.9(9) yes
P(2) C(28) C(33) C(32) -178.4(9) yes
P(2) C(34) C(35) C(36) -179.2(9) yes
P(2) C(34) C(39) C(38) 179.5(9) yes
F(1) C(40) S(1) O(2) 61(1) yes
F(1) C(40) S(1) O(3) -176(1) yes
F(1) C(40) S(1) O(4) -56(1) yes
F(2) C(40) S(1) O(2) -60(1) yes
F(2) C(40) S(1) O(3) 61(1) yes
F(2) C(40) S(1) O(4) -178(1) yes
F(3) C(40) S(1) O(2) 179(1) yes
F(3) C(40) S(1) O(3) -58(1) yes
F(3) C(40) S(1) O(4) 60(1) yes
O(1) C(3) Pd(1) C(1) -150(1) yes
O(1) C(3) Pd(1) C(2) -124(2) yes
O(1) C(3) C(2) C(1) 177(1) yes
C(1) Pd(1) P(1) C(4) 71.2(5) yes
C(1) Pd(1) P(1) C(10) -47.3(5) yes
C(1) Pd(1) P(1) C(16) -166.7(4) yes
C(1) Pd(1) P(2) C(22) 99.1(10) yes
C(1) Pd(1) P(2) C(28) -138.8(10) yes
C(1) Pd(1) P(2) C(34) -19(1) yes
C(1) Pd(1) C(2) C(3) 138(1) yes
C(1) Pd(1) C(3) C(2) -25(1) yes
C(1) C(2) Pd(1) C(3) -138(1) yes
C(2) Pd(1) P(1) C(4) 54.0(8) yes
C(2) Pd(1) P(1) C(10) -64.5(7) yes
C(2) Pd(1) P(1) C(16) 176.0(7) yes
C(2) Pd(1) P(2) C(22) 132.1(7) yes
C(2) Pd(1) P(2) C(28) -105.8(7) yes
C(2) Pd(1) P(2) C(34) 13.8(8) yes
C(2) C(1) Pd(1) C(3) 23(1) yes
C(3) Pd(1) P(1) C(4) 73(1) yes
C(3) Pd(1) P(1) C(10) -45(1) yes
C(3) Pd(1) P(1) C(16) -164(1) yes
C(3) Pd(1) P(2) C(22) 119.5(5) yes
C(3) Pd(1) P(2) C(28) -118.3(5) yes
C(3) Pd(1) P(2) C(34) 1.3(6) yes
C(4) P(1) C(10) C(11) -152.0(8) yes
C(4) P(1) C(10) C(15) 28.8(10) yes
C(4) P(1) C(16) C(17) 47.3(9) yes
C(4) P(1) C(16) C(21) -134.0(9) yes
C(4) C(5) C(6) C(7) 1(2) yes
C(4) C(9) C(8) C(7) -2(2) yes
C(5) C(4) P(1) C(10) -78(1) yes
C(5) C(4) P(1) C(16) 28(1) yes
C(5) C(4) C(9) C(8) 3(1) yes
C(5) C(6) C(7) C(8) 0(2) yes
C(6) C(5) C(4) C(9) -3(2) yes
C(6) C(7) C(8) C(9) 0(2) yes
C(9) C(4) P(1) C(10) 100(1) yes
C(9) C(4) P(1) C(16) -152.2(10) yes
C(10) P(1) C(16) C(17) 156.0(8) yes
C(10) P(1) C(16) C(21) -25(1) yes
C(10) C(11) C(12) C(13) 1(1) yes
C(10) C(15) C(14) C(13) 1(2) yes
C(11) C(10) P(1) C(16) 101.4(9) yes
C(11) C(10) C(15) C(14) -1(1) yes
C(11) C(12) C(13) C(14) -1(2) yes
C(12) C(11) C(10) C(15) 0(1) yes
C(12) C(13) C(14) C(15) 0(2) yes
C(15) C(10) P(1) C(16) -77.9(9) yes
C(16) C(17) C(18) C(19) 1(1) yes
C(16) C(21) C(20) C(19) -1(2) yes
C(17) C(16) C(21) C(20) 1(1) yes
C(17) C(18) C(19) C(20) -1(2) yes
C(18) C(17) C(16) C(21) -1(1) yes
C(18) C(19) C(20) C(21) 1(2) yes
C(22) P(2) C(28) C(29) -53.4(9) yes
C(22) P(2) C(28) C(33) 128.0(9) yes
C(22) P(2) C(34) C(35) -16.7(10) yes
C(22) P(2) C(34) C(39) 165.3(8) yes
C(22) C(23) C(24) C(25) -2(1) yes
C(22) C(27) C(26) C(25) 0(1) yes
C(23) C(22) P(2) C(28) 11(1) yes
C(23) C(22) P(2) C(34) -95.5(10) yes
C(23) C(22) C(27) C(26) 0(1) yes
C(23) C(24) C(25) C(26) 3(2) yes
C(24) C(23) C(22) C(27) 0(1) yes
C(24) C(25) C(26) C(27) -3(2) yes
C(27) C(22) P(2) C(28) -171.5(8) yes
C(27) C(22) P(2) C(34) 81.3(9) yes
C(28) P(2) C(34) C(35) -130.1(9) yes
C(28) P(2) C(34) C(39) 52.0(9) yes
C(28) C(29) C(30) C(31) 0(1) yes
C(28) C(33) C(32) C(31) 1(1) yes
C(29) C(28) P(2) C(34) 55.3(9) yes
C(29) C(28) C(33) C(32) 2(1) yes
C(29) C(30) C(31) C(32) 4(2) yes
C(30) C(29) C(28) C(33) -3(1) yes
C(30) C(31) C(32) C(33) -5(2) yes
C(33) C(28) P(2) C(34) -123.3(9) yes
C(34) C(35) C(36) C(37) 0(1) yes
C(34) C(39) C(38) C(37) 0(1) yes
C(35) C(34) C(39) C(38) 1(1) yes
C(35) C(36) C(37) C(38) 0(2) yes
C(36) C(35) C(34) C(39) -1(1) yes
C(36) C(37) C(38) C(39) 0(1) yes
C(36) C(37) C(38) C(39) 0(1) yes
